data_7002909
loop_
_publ_author_name
'Liu, Hui'
'Tian, Jinlei'
'Kou, Yingying'
'Zhang, Jingyan'
'Feng, Li'
'Li, Dongdong'
'Gu, Wen'
'Liu, Xin'
'Liao, Daizheng'
'Cheng, Peng'
'Ribas, Joan'
'Yan, Shiping'

_publ_section_title
;
 Synthesis, structures and magnetic properties of polynuclear
 mixed-valence MnIIMnIII complexes containing
 3-(2-phenol)-5-(pyridin-2-yl)-1,2,4-triazole ligand
;
_journal_issue 47
_journal_name_full 'Dalton Transactions'
_journal_page_first 10511
_journal_page_last 10517
_journal_paper_doi 10.1039/b904553h
_journal_year 2009
_chemical_formula_sum 'C64 H84 Mn4 N16 O24 S4'
_chemical_formula_weight 1809.47
_chemical_name_systematic
;
?
;
_space_group_IT_number 12
_symmetry_cell_setting monoclinic
_symmetry_space_group_name_Hall '-C 2y'
_symmetry_space_group_name_H-M 'C 1 2/m 1'
_atom_sites_solution_hydrogens geom
_atom_sites_solution_primary direct
_atom_sites_solution_secondary difmap
_audit_creation_method SHELXL-97
_cell_angle_alpha 90.00
_cell_angle_beta 93.914(2)
_cell_angle_gamma 90.00
_cell_formula_units_Z 2
_cell_length_a 19.760(3)
_cell_length_b 16.999(3)
_cell_length_c 11.6453(18)
_cell_measurement_reflns_used 3465
_cell_measurement_temperature 293(2)
_cell_measurement_theta_max 26.15
_cell_measurement_theta_min 2.31
_cell_volume 3902.5(11)
_computing_cell_refinement 'Bruker SMART'
_computing_data_collection 'Bruker SMART'
_computing_data_reduction 'Bruker SAINT'
_computing_molecular_graphics 'Bruker SHELXTL'
_computing_publication_material 'Bruker SHELXTL'
_computing_structure_refinement 'SHELXL-97 (Sheldrick, 1997)'
_computing_structure_solution 'SHELXS-97 (Sheldrick, 1990)'
_diffrn_ambient_temperature 293(2)
_diffrn_measured_fraction_theta_full 0.999
_diffrn_measured_fraction_theta_max 0.999
_diffrn_measurement_device_type 'CCD area detector'
_diffrn_measurement_method 'phi and omega scans'
_diffrn_radiation_monochromator graphite
_diffrn_radiation_source 'fine-focus sealed tube'
_diffrn_radiation_type MoK\a
_diffrn_radiation_wavelength 0.71073
_diffrn_reflns_av_R_equivalents 0.0423
_diffrn_reflns_av_sigmaI/netI 0.0430
_diffrn_reflns_limit_h_max 23
_diffrn_reflns_limit_h_min -22
_diffrn_reflns_limit_k_max 19
_diffrn_reflns_limit_k_min -20
_diffrn_reflns_limit_l_max 13
_diffrn_reflns_limit_l_min -5
_diffrn_reflns_number 10067
_diffrn_reflns_theta_full 25.02
_diffrn_reflns_theta_max 25.02
_diffrn_reflns_theta_min 1.58
_exptl_absorpt_coefficient_mu 0.825
_exptl_absorpt_correction_T_max 1.000000
_exptl_absorpt_correction_T_min 0.808891
_exptl_absorpt_correction_type multi-scan
_exptl_absorpt_process_details SADABS
_exptl_crystal_colour dark-green
_exptl_crystal_density_diffrn 1.542
_exptl_crystal_density_meas ?
_exptl_crystal_density_method 'not measured'
_exptl_crystal_description block
_exptl_crystal_F_000 1872
_exptl_crystal_size_max 0.24
_exptl_crystal_size_mid 0.18
_exptl_crystal_size_min 0.14
_refine_diff_density_max 0.448
_refine_diff_density_min -0.490
_refine_diff_density_rms 0.067
_refine_ls_extinction_method none
_refine_ls_goodness_of_fit_ref 1.057
_refine_ls_hydrogen_treatment constr
_refine_ls_matrix_type full
_refine_ls_number_parameters 273
_refine_ls_number_reflns 3579
_refine_ls_number_restraints 3
_refine_ls_restrained_S_all 1.057
_refine_ls_R_factor_all 0.0600
_refine_ls_R_factor_gt 0.0378
_refine_ls_shift/su_max 0.000
_refine_ls_shift/su_mean 0.000
_refine_ls_structure_factor_coef Fsqd
_refine_ls_weighting_details 'calc w=1/[\s^2^(Fo^2^)+(0.0428P)^2^+8.4082P] where P=(Fo^2^+2Fc^2^)/3'
_refine_ls_weighting_scheme calc
_refine_ls_wR_factor_gt 0.0926
_refine_ls_wR_factor_ref 0.1060
_reflns_number_gt 2680
_reflns_number_total 3579
_reflns_threshold_expression >2sigma(I)
_cod_data_source_file b904553h.txt
_cod_data_source_block 071008c
_cod_depositor_comments
;
The following automatic conversions were performed:
'_symmetry_cell_setting' value 'Monoclinic' changed to 'monoclinic'
according to '/home/saulius/struct/CIF-dictionaries/cif_core.dic'
dictionary named 'cif_core.dic' version 2.4.1 from
2010-06-29.

'_exptl_absorpt_correction_type' value 'MULTI-SCAN' changed
to 'multi-scan' according to
'/home/saulius/struct/CIF-dictionaries/cif_core.dic' dictionary named
'cif_core.dic' version 2.4.1 from 2010-06-29.

Automatic conversion script
Id: cif_fix_enum 1527 2010-12-29 10:47:43Z saulius 

The following automatic conversions were performed:

'_exptl_crystal_density_meas' value 'NONE' was changed to '?' - the
value is perceived as not measured.

Automatic conversion script
Id: cif_fix_values 3008 2015-01-20 13:52:24Z robertas 
;
_cod_original_sg_symbol_H-M C2/m
_cod_database_code 7002909

loop_
_symmetry_equiv_pos_as_xyz
'x, y, z'
'-x, y, -z'
'x+1/2, y+1/2, z'
'-x+1/2, y+1/2, -z'
'-x, -y, -z'
'x, -y, z'
'-x+1/2, -y+1/2, -z'
'x+1/2, -y+1/2, z'

loop_
_atom_site_label
_atom_site_type_symbol
_atom_site_fract_x
_atom_site_fract_y
_atom_site_fract_z
_atom_site_U_iso_or_equiv
_atom_site_adp_type
_atom_site_occupancy
_atom_site_symmetry_multiplicity
_atom_site_calc_flag
_atom_site_refinement_flags
_atom_site_disorder_assembly
_atom_site_disorder_group
Mn1 Mn 0.28627(3) 0.0000 0.63438(5) 0.02480(18) Uani 1 2 d S . .
Mn2 Mn 0.15869(3) 0.0000 0.31991(5) 0.02486(18) Uani 1 2 d S . .
S1 S 0.21122(7) 0.0000 0.89446(11) 0.0504(4) Uani 1 2 d S . .
S2 S -0.01367(5) 0.0000 0.30684(9) 0.0292(3) Uani 1 2 d S . .
O1 O 0.13283(10) 0.07938(14) 0.21237(17) 0.0343(5) Uani 1 1 d . . .
O2 O 0.37706(14) 0.0000 0.5439(3) 0.0354(8) Uani 1 2 d S . .
O3 O 0.42768(17) 0.0000 0.7186(3) 0.0493(9) Uani 1 2 d S . .
O6 O 0.26432(19) 0.0000 0.2617(4) 0.0797(14) Uani 1 2 d S . .
H5 H 0.2776 0.0484 0.2601 0.120 Uiso 1 1 d R . .
O4 O 0.20342(15) 0.0000 0.7656(3) 0.0379(8) Uani 1 2 d S . .
O5 O 0.05340(13) 0.0000 0.3793(2) 0.0301(7) Uani 1 2 d S . .
N1 N 0.30135(12) 0.12025(16) 0.7239(2) 0.0307(6) Uani 1 1 d . . .
N2 N 0.22471(11) 0.08696(15) 0.5288(2) 0.0247(5) Uani 1 1 d . . .
N3 N 0.18090(11) 0.08794(15) 0.4325(2) 0.0252(6) Uani 1 1 d . . .
N4 N 0.17291(12) 0.20453(15) 0.5194(2) 0.0289(6) Uani 1 1 d . . .
C1 C 0.33636(17) 0.1336(2) 0.8240(3) 0.0394(8) Uani 1 1 d . . .
H1 H 0.3687 0.0968 0.8500 0.047 Uiso 1 1 calc R . .
C2 C 0.32726(18) 0.1989(2) 0.8908(3) 0.0443(9) Uani 1 1 d . . .
H2 H 0.3521 0.2054 0.9610 0.053 Uiso 1 1 calc R . .
C3 C 0.28087(19) 0.2543(2) 0.8520(3) 0.0464(9) Uani 1 1 d . . .
H3 H 0.2736 0.2989 0.8956 0.056 Uiso 1 1 calc R . .
C4 C 0.24504(17) 0.2432(2) 0.7476(3) 0.0393(8) Uani 1 1 d . . .
H4 H 0.2139 0.2806 0.7190 0.047 Uiso 1 1 calc R . .
C5 C 0.25614(14) 0.17570(18) 0.6865(3) 0.0270(7) Uani 1 1 d . . .
C6 C 0.21781(14) 0.15714(18) 0.5767(2) 0.0262(7) Uani 1 1 d . . .
C7 C 0.15123(14) 0.15917(18) 0.4292(3) 0.0271(7) Uani 1 1 d . . .
C8 C 0.10080(15) 0.18291(19) 0.3380(3) 0.0311(7) Uani 1 1 d . . .
C9 C 0.05938(16) 0.2485(2) 0.3538(3) 0.0417(8) Uani 1 1 d . . .
H9 H 0.0639 0.2763 0.4226 0.050 Uiso 1 1 calc R . .
C10 C 0.01180(18) 0.2721(2) 0.2681(3) 0.0522(10) Uani 1 1 d . . .
H10 H -0.0152 0.3159 0.2789 0.063 Uiso 1 1 calc R . .
C11 C 0.00474(18) 0.2303(2) 0.1666(3) 0.0515(10) Uani 1 1 d . . .
H11 H -0.0272 0.2461 0.1089 0.062 Uiso 1 1 calc R . .
C12 C 0.04433(17) 0.1657(2) 0.1500(3) 0.0426(9) Uani 1 1 d . . .
H12 H 0.0383 0.1378 0.0814 0.051 Uiso 1 1 calc R . .
C13 C 0.09382(15) 0.14069(19) 0.2344(3) 0.0319(7) Uani 1 1 d . . .
C14 C 0.1609(3) 0.0785(3) 0.9398(4) 0.0760(14) Uani 1 1 d . . .
H14A H 0.1781 0.1272 0.9122 0.114 Uiso 1 1 calc R . .
H14B H 0.1623 0.0794 1.0223 0.114 Uiso 1 1 calc R . .
H14C H 0.1149 0.0714 0.9094 0.114 Uiso 1 1 calc R . .
C15 C -0.06101(15) 0.0793(2) 0.3612(3) 0.0366(8) Uani 1 1 d . . .
H15A H -0.0605 0.0755 0.4435 0.055 Uiso 1 1 calc R . .
H15B H -0.1070 0.0768 0.3290 0.055 Uiso 1 1 calc R . .
H15C H -0.0411 0.1284 0.3404 0.055 Uiso 1 1 calc R . .
C16 C 0.4303(2) 0.0000 0.6128(4) 0.0327(11) Uani 1 2 d S . .
C17 C 0.4982(2) 0.0000 0.5619(4) 0.0543(15) Uani 1 2 d S . .
H17A H 0.5228 0.0458 0.5917 0.065 Uiso 0.50 1 calc PR . .
H17B H 0.5228 -0.0458 0.5917 0.065 Uiso 0.50 1 calc PR . .
O7 O 0.36890(15) 0.13937(17) 0.3998(2) 0.0695(9) Uani 1 1 d D . .
H7A H 0.3522 0.1841 0.4137 0.083 Uiso 1 1 d RD . .
H7B H 0.3651 0.1034 0.4495 0.083 Uiso 1 1 d RD . .
O8 O 0.4688(3) 0.0000 0.1122(4) 0.109(2) Uani 1 2 d S . .
H8A H 0.4543 0.0461 0.0972 0.163 Uiso 1 1 d R . .
O9 O 0.3567(2) 0.1028(3) 0.1720(4) 0.1403(18) Uani 1 1 d . . .
H9A H 0.3915 0.1017 0.1342 0.210 Uiso 1 1 d R . .
H9B H 0.3618 0.1044 0.2442 0.210 Uiso 1 1 d R . .

loop_
_atom_site_aniso_label
_atom_site_aniso_U_11
_atom_site_aniso_U_22
_atom_site_aniso_U_33
_atom_site_aniso_U_23
_atom_site_aniso_U_13
_atom_site_aniso_U_12
Mn1 0.0178(3) 0.0324(4) 0.0242(4) 0.000 0.0014(3) 0.000
Mn2 0.0196(3) 0.0367(4) 0.0183(3) 0.000 0.0016(3) 0.000
S1 0.0444(8) 0.0796(10) 0.0277(7) 0.000 0.0052(6) 0.000
S2 0.0198(5) 0.0442(7) 0.0238(6) 0.000 0.0029(4) 0.000
O1 0.0348(12) 0.0472(14) 0.0211(11) 0.0063(10) 0.0038(9) 0.0017(11)
O2 0.0189(15) 0.045(2) 0.0431(19) 0.000 0.0090(14) 0.000
O3 0.041(2) 0.068(3) 0.041(2) 0.000 0.0135(17) 0.000
O6 0.037(2) 0.111(4) 0.095(3) 0.000 0.030(2) 0.000
O4 0.0359(18) 0.052(2) 0.0273(17) 0.000 0.0098(14) 0.000
O5 0.0180(14) 0.0449(19) 0.0274(16) 0.000 0.0009(12) 0.000
N1 0.0245(13) 0.0390(15) 0.0282(14) -0.0027(12) -0.0025(11) -0.0029(11)
N2 0.0203(12) 0.0317(14) 0.0216(12) 0.0000(11) -0.0020(10) -0.0017(10)
N3 0.0194(12) 0.0340(15) 0.0221(13) 0.0026(11) 0.0013(10) -0.0019(11)
N4 0.0279(13) 0.0295(14) 0.0292(14) 0.0023(12) 0.0013(11) -0.0012(11)
C1 0.0334(18) 0.051(2) 0.0329(18) -0.0009(17) -0.0047(15) -0.0062(16)
C2 0.048(2) 0.054(2) 0.0299(18) -0.0063(18) -0.0072(16) -0.0132(18)
C3 0.061(2) 0.039(2) 0.040(2) -0.0096(17) 0.0025(18) -0.0117(19)
C4 0.045(2) 0.0336(19) 0.0388(19) -0.0015(16) -0.0014(16) -0.0038(15)
C5 0.0249(15) 0.0295(17) 0.0267(16) 0.0017(13) 0.0030(13) -0.0078(13)
C6 0.0226(15) 0.0303(17) 0.0261(16) 0.0045(14) 0.0038(12) -0.0041(13)
C7 0.0208(15) 0.0330(18) 0.0278(16) 0.0049(14) 0.0033(12) -0.0034(13)
C8 0.0259(16) 0.0367(18) 0.0305(17) 0.0069(15) 0.0002(13) -0.0021(14)
C9 0.0372(18) 0.046(2) 0.041(2) 0.0032(17) -0.0044(16) 0.0029(17)
C10 0.044(2) 0.051(2) 0.059(3) 0.010(2) -0.0088(19) 0.0134(18)
C11 0.039(2) 0.064(3) 0.049(2) 0.016(2) -0.0133(18) 0.0074(19)
C12 0.0383(19) 0.058(2) 0.0302(18) 0.0093(17) -0.0054(15) -0.0021(18)
C13 0.0254(16) 0.0421(19) 0.0283(17) 0.0115(15) 0.0028(13) -0.0041(14)
C14 0.114(4) 0.070(3) 0.046(2) -0.013(2) 0.023(3) 0.003(3)
C15 0.0265(16) 0.046(2) 0.0371(19) 0.0018(16) 0.0048(14) 0.0040(15)
C16 0.024(2) 0.032(3) 0.044(3) 0.000 0.007(2) 0.000
C17 0.023(2) 0.097(5) 0.044(3) 0.000 0.009(2) 0.000
O7 0.085(2) 0.0549(18) 0.072(2) 0.0210(16) 0.0281(17) 0.0260(16)
O8 0.085(4) 0.180(6) 0.061(3) 0.000 0.001(3) 0.000
O9 0.136(4) 0.143(4) 0.137(4) -0.024(3) -0.022(3) 0.023(3)

loop_
_atom_type_symbol
_atom_type_description
_atom_type_scat_dispersion_real
_atom_type_scat_dispersion_imag
_atom_type_scat_source
C C 0.0033 0.0016 'International Tables Vol C Tables 4.2.6.8 and 6.1.1.4'
H H 0.0000 0.0000 'International Tables Vol C Tables 4.2.6.8 and 6.1.1.4'
N N 0.0061 0.0033 'International Tables Vol C Tables 4.2.6.8 and 6.1.1.4'
O O 0.0106 0.0060 'International Tables Vol C Tables 4.2.6.8 and 6.1.1.4'
S S 0.1246 0.1234 'International Tables Vol C Tables 4.2.6.8 and 6.1.1.4'
Mn Mn 0.3368 0.7283 'International Tables Vol C Tables 4.2.6.8 and 6.1.1.4'

loop_
_geom_angle_atom_site_label_1
_geom_angle_atom_site_label_2
_geom_angle_atom_site_label_3
_geom_angle
_geom_angle_site_symmetry_1
_geom_angle_site_symmetry_3
_geom_angle_publ_flag
O2 Mn1 N2 99.94(9) . 6 ?
O2 Mn1 N2 99.94(9) . . ?
N2 Mn1 N2 83.05(12) 6 . ?
O2 Mn1 N1 97.80(7) . . ?
N2 Mn1 N1 152.39(9) 6 . ?
N2 Mn1 N1 73.14(9) . . ?
O2 Mn1 N1 97.80(7) . 6 ?
N2 Mn1 N1 73.14(9) 6 6 ?
N2 Mn1 N1 152.39(9) . 6 ?
N1 Mn1 N1 125.00(13) . 6 ?
O2 Mn1 O4 168.20(11) . . ?
N2 Mn1 O4 88.85(8) 6 . ?
N2 Mn1 O4 88.85(8) . . ?
N1 Mn1 O4 77.11(7) . . ?
N1 Mn1 O4 77.11(7) 6 . ?
O1 Mn2 O1 91.27(14) 6 . ?
O1 Mn2 N3 176.56(10) 6 . ?
O1 Mn2 N3 86.46(9) . . ?
O1 Mn2 N3 86.46(9) 6 6 ?
O1 Mn2 N3 176.56(10) . 6 ?
N3 Mn2 N3 95.68(14) . 6 ?
O1 Mn2 O5 89.41(8) 6 . ?
O1 Mn2 O5 89.41(8) . . ?
N3 Mn2 O5 87.98(8) . . ?
N3 Mn2 O5 87.98(8) 6 . ?
O1 Mn2 O6 90.86(10) 6 . ?
O1 Mn2 O6 90.86(11) . . ?
N3 Mn2 O6 91.76(10) . . ?
N3 Mn2 O6 91.76(10) 6 . ?
O5 Mn2 O6 179.61(14) . . ?
O4 S1 C14 106.12(17) . 6 ?
O4 S1 C14 106.12(17) . . ?
C14 S1 C14 98.1(3) 6 . ?
O5 S2 C15 105.15(13) . 6 ?
O5 S2 C15 105.15(13) . . ?
C15 S2 C15 98.4(2) 6 . ?
C13 O1 Mn2 124.45(18) . . ?
C16 O2 Mn1 111.8(3) . . ?
Mn2 O6 H5 107.4 . . ?
S1 O4 Mn1 129.21(18) . . ?
S2 O5 Mn2 128.45(17) . . ?
C1 N1 C5 117.1(3) . . ?
C1 N1 Mn1 126.1(2) . . ?
C5 N1 Mn1 114.28(18) . . ?
C6 N2 N3 104.8(2) . . ?
C6 N2 Mn1 115.61(18) . . ?
N3 N2 Mn1 138.61(19) . . ?
C7 N3 N2 106.5(2) . . ?
C7 N3 Mn2 125.02(19) . . ?
N2 N3 Mn2 128.37(19) . . ?
C6 N4 C7 102.0(2) . . ?
N1 C1 C2 123.5(3) . . ?
N1 C1 H1 118.2 . . ?
C2 C1 H1 118.2 . . ?
C3 C2 C1 118.6(3) . . ?
C3 C2 H2 120.7 . . ?
C1 C2 H2 120.7 . . ?
C2 C3 C4 119.4(3) . . ?
C2 C3 H3 120.3 . . ?
C4 C3 H3 120.3 . . ?
C5 C4 C3 118.7(3) . . ?
C5 C4 H4 120.6 . . ?
C3 C4 H4 120.6 . . ?
N1 C5 C4 122.7(3) . . ?
N1 C5 C6 114.8(3) . . ?
C4 C5 C6 122.4(3) . . ?
N2 C6 N4 114.5(3) . . ?
N2 C6 C5 119.6(3) . . ?
N4 C6 C5 125.9(3) . . ?
N3 C7 N4 112.2(2) . . ?
N3 C7 C8 122.9(3) . . ?
N4 C7 C8 124.9(3) . . ?
C13 C8 C9 119.7(3) . . ?
C13 C8 C7 120.4(3) . . ?
C9 C8 C7 119.9(3) . . ?
C10 C9 C8 120.7(3) . . ?
C10 C9 H9 119.7 . . ?
C8 C9 H9 119.7 . . ?
C11 C10 C9 119.5(4) . . ?
C11 C10 H10 120.2 . . ?
C9 C10 H10 120.2 . . ?
C12 C11 C10 120.6(3) . . ?
C12 C11 H11 119.7 . . ?
C10 C11 H11 119.7 . . ?
C11 C12 C13 121.4(3) . . ?
C11 C12 H12 119.3 . . ?
C13 C12 H12 119.3 . . ?
O1 C13 C8 122.8(3) . . ?
O1 C13 C12 119.1(3) . . ?
C8 C13 C12 118.0(3) . . ?
S1 C14 H14A 109.5 . . ?
S1 C14 H14B 109.5 . . ?
H14A C14 H14B 109.5 . . ?
S1 C14 H14C 109.5 . . ?
H14A C14 H14C 109.5 . . ?
H14B C14 H14C 109.5 . . ?
S2 C15 H15A 109.5 . . ?
S2 C15 H15B 109.5 . . ?
H15A C15 H15B 109.5 . . ?
S2 C15 H15C 109.5 . . ?
H15A C15 H15C 109.5 . . ?
H15B C15 H15C 109.5 . . ?
O3 C16 O2 122.5(4) . . ?
O3 C16 C17 119.4(4) . . ?
O2 C16 C17 118.1(4) . . ?
C17 C17 C16 119.8(5) 5_656 . ?
C17 C17 H17A 107.4 5_656 . ?
C16 C17 H17A 107.4 . . ?
C17 C17 H17B 107.4 5_656 . ?
C16 C17 H17B 107.4 . . ?
H17A C17 H17B 106.9 . . ?
H7A O7 H7B 117.4 . . ?
H9A O9 H9B 118.5 . . ?

loop_
_geom_bond_atom_site_label_1
_geom_bond_atom_site_label_2
_geom_bond_distance
_geom_bond_site_symmetry_2
_geom_bond_publ_flag
Mn1 O2 2.142(3) . ?
Mn1 N2 2.230(2) 6 ?
Mn1 N2 2.230(2) . ?
Mn1 N1 2.305(3) . ?
Mn1 N1 2.305(3) 6 ?
Mn1 O4 2.314(3) . ?
Mn2 O1 1.888(2) 6 ?
Mn2 O1 1.888(2) . ?
Mn2 N3 2.017(2) . ?
Mn2 N3 2.017(2) 6 ?
Mn2 O5 2.237(3) . ?
Mn2 O6 2.238(4) . ?
S1 O4 1.498(3) . ?
S1 C14 1.765(5) 6 ?
S1 C14 1.765(5) . ?
S2 O5 1.522(3) . ?
S2 C15 1.782(3) 6 ?
S2 C15 1.782(3) . ?
O1 C13 1.332(4) . ?
O2 C16 1.278(5) . ?
O3 C16 1.237(6) . ?
O6 H5 0.8636 . ?
N1 C1 1.334(4) . ?
N1 C5 1.350(4) . ?
N2 C6 1.328(4) . ?
N2 N3 1.370(3) . ?
N3 C7 1.345(4) . ?
N4 C6 1.342(4) . ?
N4 C7 1.349(4) . ?
C1 C2 1.374(5) . ?
C1 H1 0.9300 . ?
C2 C3 1.369(5) . ?
C2 H2 0.9300 . ?
C3 C4 1.377(5) . ?
C3 H3 0.9300 . ?
C4 C5 1.375(4) . ?
C4 H4 0.9300 . ?
C5 C6 1.475(4) . ?
C7 C8 1.463(4) . ?
C8 C13 1.402(4) . ?
C8 C9 1.402(5) . ?
C9 C10 1.383(5) . ?
C9 H9 0.9300 . ?
C10 C11 1.378(5) . ?
C10 H10 0.9300 . ?
C11 C12 1.369(5) . ?
C11 H11 0.9300 . ?
C12 C13 1.404(4) . ?
C12 H12 0.9300 . ?
C14 H14A 0.9600 . ?
C14 H14B 0.9600 . ?
C14 H14C 0.9600 . ?
C15 H15A 0.9600 . ?
C15 H15B 0.9600 . ?
C15 H15C 0.9600 . ?
C16 C17 1.504(6) . ?
C17 C17 1.449(10) 5_656 ?
C17 H17A 0.9700 . ?
C17 H17B 0.9700 . ?
O7 H7A 0.8489 . ?
O7 H7B 0.8484 . ?
O8 H8A 0.8479 . ?
O9 H9A 0.8418 . ?
O9 H9B 0.8404 . ?

loop_
_geom_torsion_atom_site_label_1
_geom_torsion_atom_site_label_2
_geom_torsion_atom_site_label_3
_geom_torsion_atom_site_label_4
_geom_torsion
_geom_torsion_site_symmetry_1
_geom_torsion_site_symmetry_2
_geom_torsion_site_symmetry_3
_geom_torsion_site_symmetry_4
_geom_torsion_publ_flag
O1 Mn2 O1 C13 131.0(2) 6 . . . ?
N3 Mn2 O1 C13 -46.4(2) . . . . ?
N3 Mn2 O1 C13 82.3(17) 6 . . . ?
O5 Mn2 O1 C13 41.6(2) . . . . ?
O6 Mn2 O1 C13 -138.1(2) . . . . ?
N2 Mn1 O2 C16 -137.69(6) 6 . . . ?
N2 Mn1 O2 C16 137.69(6) . . . . ?
N1 Mn1 O2 C16 63.55(7) . . . . ?
N1 Mn1 O2 C16 -63.55(7) 6 . . . ?
O4 Mn1 O2 C16 0.000(1) . . . . ?
C14 S1 O4 Mn1 -128.15(18) 6 . . . ?
C14 S1 O4 Mn1 128.15(18) . . . . ?
O2 Mn1 O4 S1 0.000(1) . . . . ?
N2 Mn1 O4 S1 138.46(6) 6 . . . ?
N2 Mn1 O4 S1 -138.46(6) . . . . ?
N1 Mn1 O4 S1 -65.50(7) . . . . ?
N1 Mn1 O4 S1 65.50(7) 6 . . . ?
C15 S2 O5 Mn2 128.36(12) 6 . . . ?
C15 S2 O5 Mn2 -128.36(12) . . . . ?
O1 Mn2 O5 S2 -45.64(7) 6 . . . ?
O1 Mn2 O5 S2 45.64(7) . . . . ?
N3 Mn2 O5 S2 132.12(7) . . . . ?
N3 Mn2 O5 S2 -132.12(7) 6 . . . ?
O6 Mn2 O5 S2 180.00(2) . . . . ?
O2 Mn1 N1 C1 -86.3(3) . . . . ?
N2 Mn1 N1 C1 144.1(2) 6 . . . ?
N2 Mn1 N1 C1 175.6(3) . . . . ?
N1 Mn1 N1 C1 19.0(3) 6 . . . ?
O4 Mn1 N1 C1 82.9(3) . . . . ?
O2 Mn1 N1 C5 112.4(2) . . . . ?
N2 Mn1 N1 C5 -17.3(3) 6 . . . ?
N2 Mn1 N1 C5 14.3(2) . . . . ?
N1 Mn1 N1 C5 -142.39(16) 6 . . . ?
O4 Mn1 N1 C5 -78.5(2) . . . . ?
O2 Mn1 N2 C6 -106.0(2) . . . . ?
N2 Mn1 N2 C6 155.04(16) 6 . . . ?
N1 Mn1 N2 C6 -10.82(19) . . . . ?
N1 Mn1 N2 C6 124.7(2) 6 . . . ?
O4 Mn1 N2 C6 66.1(2) . . . . ?
O2 Mn1 N2 N3 87.5(3) . . . . ?
N2 Mn1 N2 N3 -11.5(3) 6 . . . ?
N1 Mn1 N2 N3 -177.3(3) . . . . ?
N1 Mn1 N2 N3 -41.8(4) 6 . . . ?
O4 Mn1 N2 N3 -100.5(3) . . . . ?
C6 N2 N3 C7 0.5(3) . . . . ?
Mn1 N2 N3 C7 167.9(2) . . . . ?
C6 N2 N3 Mn2 -176.07(19) . . . . ?
Mn1 N2 N3 Mn2 -8.6(4) . . . . ?
O1 Mn2 N3 C7 -21.3(17) 6 . . . ?
O1 Mn2 N3 C7 27.5(2) . . . . ?
N3 Mn2 N3 C7 -149.80(19) 6 . . . ?
O5 Mn2 N3 C7 -62.0(2) . . . . ?
O6 Mn2 N3 C7 118.3(2) . . . . ?
O1 Mn2 N3 N2 154.6(15) 6 . . . ?
O1 Mn2 N3 N2 -156.6(2) . . . . ?
N3 Mn2 N3 N2 26.1(3) 6 . . . ?
O5 Mn2 N3 N2 113.9(2) . . . . ?
O6 Mn2 N3 N2 -65.8(2) . . . . ?
C5 N1 C1 C2 1.8(5) . . . . ?
Mn1 N1 C1 C2 -159.1(3) . . . . ?
N1 C1 C2 C3 -1.4(5) . . . . ?
C1 C2 C3 C4 -0.2(5) . . . . ?
C2 C3 C4 C5 1.3(5) . . . . ?
C1 N1 C5 C4 -0.7(4) . . . . ?
Mn1 N1 C5 C4 162.5(2) . . . . ?
C1 N1 C5 C6 -178.7(3) . . . . ?
Mn1 N1 C5 C6 -15.6(3) . . . . ?
C3 C4 C5 N1 -0.8(5) . . . . ?
C3 C4 C5 C6 177.1(3) . . . . ?
N3 N2 C6 N4 -0.1(3) . . . . ?
Mn1 N2 C6 N4 -170.91(18) . . . . ?
N3 N2 C6 C5 177.6(2) . . . . ?
Mn1 N2 C6 C5 6.8(3) . . . . ?
C7 N4 C6 N2 -0.3(3) . . . . ?
C7 N4 C6 C5 -177.8(3) . . . . ?
N1 C5 C6 N2 6.3(4) . . . . ?
C4 C5 C6 N2 -171.7(3) . . . . ?
N1 C5 C6 N4 -176.3(3) . . . . ?
C4 C5 C6 N4 5.7(5) . . . . ?
N2 N3 C7 N4 -0.7(3) . . . . ?
Mn2 N3 C7 N4 175.98(18) . . . . ?
N2 N3 C7 C8 180.0(3) . . . . ?
Mn2 N3 C7 C8 -3.3(4) . . . . ?
C6 N4 C7 N3 0.6(3) . . . . ?
C6 N4 C7 C8 179.9(3) . . . . ?
N3 C7 C8 C13 -16.7(4) . . . . ?
N4 C7 C8 C13 164.1(3) . . . . ?
N3 C7 C8 C9 163.6(3) . . . . ?
N4 C7 C8 C9 -15.6(5) . . . . ?
C13 C8 C9 C10 -0.2(5) . . . . ?
C7 C8 C9 C10 179.5(3) . . . . ?
C8 C9 C10 C11 0.5(6) . . . . ?
C9 C10 C11 C12 0.0(6) . . . . ?
C10 C11 C12 C13 -1.0(6) . . . . ?
Mn2 O1 C13 C8 41.7(4) . . . . ?
Mn2 O1 C13 C12 -139.7(3) . . . . ?
C9 C8 C13 O1 177.9(3) . . . . ?
C7 C8 C13 O1 -1.8(4) . . . . ?
C9 C8 C13 C12 -0.7(4) . . . . ?
C7 C8 C13 C12 179.6(3) . . . . ?
C11 C12 C13 O1 -177.4(3) . . . . ?
C11 C12 C13 C8 1.3(5) . . . . ?
Mn1 O2 C16 O3 0.0 . . . . ?
Mn1 O2 C16 C17 180.0 . . . . ?
O3 C16 C17 C17 180.0 . . . 5_656 ?
O2 C16 C17 C17 0.000(1) . . . 5_656 ?
